data_4339180
loop_
_publ_author_name
'Pi\~nero, Dalice'
'Baran, Peter'
'Boca, Roman'
'Herchel, Radovan'
'Klein, Michael'
'Raptis, Raphael G.'
'Renz, Franz'
'Sanakis, Yiannis'

_publ_section_title
;
 A pyrazolate-supported Fe(3)(mu(3)-O) core: structural, spectroscopic,
 electrochemical, and magnetic study.
;
_journal_issue 26
_journal_name_full 'Inorganic chemistry'
_journal_page_first 10981
_journal_page_last 10989
_journal_paper_doi 10.1021/ic0701460
_journal_volume 46
_journal_year 2007
_chemical_formula_sum 'C42 H76 Cl5 Fe3 N22 O13'
_chemical_formula_weight 1442.05
_chemical_name_systematic
; 
 ? 
;
_space_group_IT_number 60
_symmetry_cell_setting orthorhombic
_symmetry_space_group_name_Hall '-P 2n 2ab'
_symmetry_space_group_name_H-M 'P b c n'
_atom_sites_solution_hydrogens geom
_atom_sites_solution_primary direct
_atom_sites_solution_secondary difmap
_audit_creation_method SHELXL-97
_cell_angle_alpha 90.00
_cell_angle_beta 90.00
_cell_angle_gamma 90.00
_cell_formula_units_Z 4
_cell_length_a 24.344(4)
_cell_length_b 10.6717(16)
_cell_length_c 25.978(4)
_cell_measurement_temperature 298(2)
_cell_volume 6748.9(18)
_computing_structure_refinement 'SHELXL-97 (Sheldrick, 1997)'
_computing_structure_solution 'SHELXS-97 (Sheldrick, 1990)'
_diffrn_ambient_temperature 298(2)
_diffrn_measured_fraction_theta_full 0.998
_diffrn_measured_fraction_theta_max 0.998
_diffrn_radiation_monochromator graphite
_diffrn_radiation_source 'fine-focus sealed tube'
_diffrn_radiation_type MoK\a
_diffrn_radiation_wavelength 0.71073
_diffrn_reflns_av_R_equivalents 0.0897
_diffrn_reflns_av_sigmaI/netI 0.0586
_diffrn_reflns_limit_h_max 13
_diffrn_reflns_limit_h_min -27
_diffrn_reflns_limit_k_max 11
_diffrn_reflns_limit_k_min -11
_diffrn_reflns_limit_l_max 28
_diffrn_reflns_limit_l_min -28
_diffrn_reflns_number 28127
_diffrn_reflns_theta_full 23.28
_diffrn_reflns_theta_max 23.28
_diffrn_reflns_theta_min 1.67
_exptl_absorpt_coefficient_mu 0.904
_exptl_crystal_colour brown
_exptl_crystal_density_diffrn 1.419
_exptl_crystal_density_method 'not measured'
_exptl_crystal_description Prism
_exptl_crystal_F_000 2996
_exptl_crystal_size_max 0.14
_exptl_crystal_size_mid 0.10
_exptl_crystal_size_min 0.10
_refine_diff_density_max 0.532
_refine_diff_density_min -0.387
_refine_diff_density_rms 0.064
_refine_ls_extinction_method none
_refine_ls_goodness_of_fit_ref 1.003
_refine_ls_hydrogen_treatment mixed
_refine_ls_matrix_type full
_refine_ls_number_parameters 397
_refine_ls_number_reflns 4852
_refine_ls_number_restraints 0
_refine_ls_restrained_S_all 1.003
_refine_ls_R_factor_all 0.0927
_refine_ls_R_factor_gt 0.0497
_refine_ls_shift/su_max 2.169
_refine_ls_shift/su_mean 0.015
_refine_ls_structure_factor_coef Fsqd
_refine_ls_weighting_details 'calc w=1/[\s^2^(Fo^2^)+(0.0759P)^2^+0.0000P] where P=(Fo^2^+2Fc^2^)/3'
_refine_ls_weighting_scheme calc
_refine_ls_wR_factor_gt 0.1183
_refine_ls_wR_factor_ref 0.1382
_reflns_number_gt 3055
_reflns_number_total 4852
_reflns_threshold_expression >2sigma(I)
_cod_data_source_file ic0701460-file002.cif
_cod_data_source_block dp004
_cod_depositor_comments
;
The following automatic conversions were performed:

'_symmetry_cell_setting' value 'Orthorhombic' changed to
'orthorhombic' according to
/usr/data/users/saulius/automatic-downloads/retrospective/ACS/lib/dictionaries/cif_core.dic
dictionary named 'cif_core.dic' version 2.4.2 from 2011-04-26.

Automatic conversion script
Id: cif_fix_values 2281 2013-09-26 08:29:07Z andrius 
;
_cod_original_cell_volume 6748.7(18)
_cod_original_sg_symbol_H-M Pbcn
_cod_database_code 4339180

loop_
_symmetry_equiv_pos_as_xyz
'x, y, z'
'-x+1/2, -y+1/2, z+1/2'
'-x, y, -z+1/2'
'x+1/2, -y+1/2, -z'
'-x, -y, -z'
'x-1/2, y-1/2, -z-1/2'
'x, -y, z-1/2'
'-x-1/2, y-1/2, z'

loop_
_atom_site_label
_atom_site_type_symbol
_atom_site_fract_x
_atom_site_fract_y
_atom_site_fract_z
_atom_site_U_iso_or_equiv
_atom_site_adp_type
_atom_site_occupancy
_atom_site_symmetry_multiplicity
_atom_site_calc_flag
_atom_site_refinement_flags
Fe1 Fe 0.04893(3) 0.68478(6) 0.20698(2) 0.0399(2) Uani 1 1 d .
Fe2 Fe 0.0000 0.41819(8) 0.2500 0.0367(3) Uani 1 2 d S
Cl1 Cl 0.10773(6) 0.78695(13) 0.15282(6) 0.0683(4) Uani 1 1 d .
Cl2 Cl 0.0000 0.20452(15) 0.2500 0.0555(5) Uani 1 2 d S
Cl3 Cl 0.21143(7) 0.66665(13) 0.49984(6) 0.0794(5) Uani 1 1 d .
O1 O 0.0000 0.5949(3) 0.2500 0.0369(10) Uani 1 2 d S
O2 O 0.0500(2) 0.4218(5) 0.00190(15) 0.0923(15) Uani 1 1 d .
O3 O 0.0004(2) 0.2650(5) 0.02649(17) 0.1044(17) Uani 1 1 d .
O4 O 0.27019(18) 0.4439(5) 0.2306(2) 0.1058(16) Uani 1 1 d .
O5 O 0.2395(2) 0.2684(5) 0.2580(2) 0.127(2) Uani 1 1 d .
O6 O 0.1413(2) 1.1110(4) 0.3314(2) 0.1114(18) Uani 1 1 d .
O7 O 0.0783(2) 1.1032(4) 0.3898(2) 0.1027(17) Uani 1 1 d .
N1 N 0.02842(16) 0.5461(4) 0.15061(14) 0.0433(10) Uani 1 1 d .
N2 N 0.00582(15) 0.4363(3) 0.16856(13) 0.0393(9) Uani 1 1 d .
N3 N 0.0239(2) 0.3642(6) 0.03471(19) 0.0685(14) Uani 1 1 d .
N4 N 0.10810(15) 0.5515(3) 0.23283(14) 0.0404(9) Uani 1 1 d .
N5 N 0.08801(15) 0.4366(3) 0.24895(14) 0.0415(9) Uani 1 1 d .
N6 N 0.2329(2) 0.3753(6) 0.2443(2) 0.0762(14) Uani 1 1 d .
N7 N -0.01970(16) 0.8039(3) 0.19177(14) 0.0426(10) Uani 1 1 d .
N8 N 0.06117(17) 0.8049(3) 0.27147(15) 0.0440(10) Uani 1 1 d .
N9 N 0.1005(3) 1.0630(5) 0.3511(2) 0.0758(15) Uani 1 1 d .
N10 N 0.1762(2) 0.4660(5) 0.41900(18) 0.0634(13) Uani 1 1 d .
H10 H 0.185(2) 0.521(5) 0.444(2) 0.076 Uiso 1 1 calc .
N11 N 0.1702(2) 0.8795(5) 0.5726(2) 0.0763(16) Uani 1 1 d .
H11 H 0.183(3) 0.824(5) 0.549(2) 0.092 Uiso 1 1 calc .
C1 C 0.0010(2) 0.3584(5) 0.12886(19) 0.0481(13) Uani 1 1 d .
H1 H -0.0135 0.2778 0.1302 0.058 Uiso 1 1 calc R
C2 C 0.0210(2) 0.4170(5) 0.08527(18) 0.0506(13) Uani 1 1 d .
C3 C 0.0378(2) 0.5346(5) 0.10029(18) 0.0499(13) Uani 1 1 d .
H3 H 0.0530 0.5954 0.0790 0.060 Uiso 1 1 calc R
C4 C 0.1307(2) 0.3594(5) 0.25492(18) 0.0461(12) Uani 1 1 d .
H4 H 0.1287 0.2760 0.2652 0.055 Uiso 1 1 calc R
C5 C 0.17793(19) 0.4238(5) 0.24336(18) 0.0491(13) Uani 1 1 d .
C6 C 0.1628(2) 0.5443(5) 0.22982(18) 0.0488(13) Uani 1 1 d .
H6 H 0.1864 0.6087 0.2203 0.059 Uiso 1 1 calc R
C7 C 0.0955(2) 0.8983(4) 0.2824(2) 0.0516(14) Uani 1 1 d .
H7 H 0.1264 0.9204 0.2635 0.062 Uiso 1 1 calc R
C8 C 0.0771(2) 0.9565(4) 0.3266(2) 0.0541(14) Uani 1 1 d .
C9 C -0.0294(2) 0.8953(4) 0.1588(2) 0.0514(14) Uani 1 1 d .
H9 H -0.0079 0.9153 0.1304 0.062 Uiso 1 1 calc R
C10 C 0.1373(3) 0.8034(7) 0.6101(3) 0.107(3) Uani 1 1 d .
H10A H 0.1065 0.7664 0.5919 0.128 Uiso 1 1 calc R
H10B H 0.1601 0.7354 0.6226 0.128 Uiso 1 1 calc R
C11 C 0.1162(4) 0.8731(8) 0.6542(4) 0.145(4) Uani 1 1 d .
H11A H 0.1462 0.8978 0.6759 0.218 Uiso 1 1 calc R
H11B H 0.0914 0.8210 0.6734 0.218 Uiso 1 1 calc R
H11C H 0.0971 0.9463 0.6424 0.218 Uiso 1 1 calc R
C12 C 0.1410(5) 0.9803(8) 0.5434(4) 0.163(5) Uani 1 1 d .
H12A H 0.1201 1.0284 0.5682 0.195 Uiso 1 1 calc R
H12B H 0.1689 1.0359 0.5297 0.195 Uiso 1 1 calc R
C13 C 0.1073(6) 0.9526(11) 0.5049(4) 0.226(7) Uani 1 1 d .
H13A H 0.1181 0.8743 0.4897 0.339 Uiso 1 1 calc R
H13B H 0.1090 1.0175 0.4793 0.339 Uiso 1 1 calc R
H13C H 0.0704 0.9459 0.5177 0.339 Uiso 1 1 calc R
C14 C 0.2193(4) 0.9384(9) 0.5949(4) 0.138(4) Uani 1 1 d .
H14A H 0.2365 0.9902 0.5688 0.165 Uiso 1 1 calc R
H14B H 0.2079 0.9932 0.6227 0.165 Uiso 1 1 calc R
C15 C 0.2589(5) 0.8546(14) 0.6141(4) 0.218(7) Uani 1 1 d .
H15A H 0.2460 0.8188 0.6458 0.327 Uiso 1 1 calc R
H15B H 0.2926 0.8986 0.6202 0.327 Uiso 1 1 calc R
H15C H 0.2650 0.7890 0.5894 0.327 Uiso 1 1 calc R
C16 C 0.1522(6) 0.5385(10) 0.3754(3) 0.195(6) Uani 1 1 d .
H16A H 0.1828 0.5697 0.3552 0.234 Uiso 1 1 calc R
H16B H 0.1328 0.4789 0.3538 0.234 Uiso 1 1 calc R
C17 C 0.1175(3) 0.6373(8) 0.3828(3) 0.112(3) Uani 1 1 d .
H17A H 0.0818 0.6067 0.3923 0.168 Uiso 1 1 calc R
H17B H 0.1146 0.6849 0.3516 0.168 Uiso 1 1 calc R
H17C H 0.1315 0.6899 0.4098 0.168 Uiso 1 1 calc R
C18 C 0.1353(4) 0.3789(9) 0.4404(4) 0.157(4) Uani 1 1 d .
H18A H 0.1336 0.3061 0.4181 0.189 Uiso 1 1 calc R
H18B H 0.0996 0.4194 0.4390 0.189 Uiso 1 1 calc R
C19 C 0.1443(4) 0.3348(7) 0.4938(4) 0.130(3) Uani 1 1 d .
H19A H 0.1750 0.2784 0.4945 0.194 Uiso 1 1 calc R
H19B H 0.1121 0.2921 0.5058 0.194 Uiso 1 1 calc R
H19C H 0.1517 0.4053 0.5157 0.194 Uiso 1 1 calc R
C20 C 0.2263(5) 0.4010(13) 0.4035(5) 0.204(6) Uani 1 1 d .
H20A H 0.2353 0.3503 0.4333 0.245 Uiso 1 1 calc R
H20B H 0.2137 0.3422 0.3776 0.245 Uiso 1 1 calc R
C21 C 0.2698(5) 0.4337(15) 0.3879(5) 0.253(9) Uani 1 1 d .
H21A H 0.2648 0.4966 0.3619 0.380 Uiso 1 1 calc R
H21B H 0.2888 0.3632 0.3734 0.380 Uiso 1 1 calc R
H21C H 0.2910 0.4678 0.4157 0.380 Uiso 1 1 calc R

loop_
_atom_site_aniso_label
_atom_site_aniso_U_11
_atom_site_aniso_U_22
_atom_site_aniso_U_33
_atom_site_aniso_U_23
_atom_site_aniso_U_13
_atom_site_aniso_U_12
Fe1 0.0334(4) 0.0433(4) 0.0429(4) 0.0034(3) 0.0035(3) -0.0021(3)
Fe2 0.0300(5) 0.0404(5) 0.0397(5) 0.000 0.0029(5) 0.000
Cl1 0.0599(9) 0.0725(10) 0.0724(9) 0.0193(7) 0.0165(8) -0.0150(7)
Cl2 0.0576(12) 0.0414(10) 0.0674(12) 0.000 0.0100(10) 0.000
Cl3 0.0908(13) 0.0672(10) 0.0801(11) -0.0156(8) -0.0159(9) -0.0072(9)
O1 0.031(2) 0.040(2) 0.040(2) 0.000 0.005(2) 0.000
O2 0.103(4) 0.126(4) 0.048(2) -0.001(2) 0.017(3) 0.022(3)
O3 0.148(5) 0.098(3) 0.067(3) -0.034(3) 0.001(3) -0.005(4)
O4 0.036(2) 0.122(4) 0.159(5) 0.013(3) 0.013(3) 0.007(3)
O5 0.066(3) 0.093(4) 0.222(6) 0.034(4) 0.009(4) 0.035(3)
O6 0.119(4) 0.084(3) 0.131(4) -0.003(3) -0.026(4) -0.057(3)
O7 0.139(5) 0.072(3) 0.097(4) -0.028(3) -0.018(3) -0.010(3)
N1 0.039(2) 0.051(3) 0.040(2) 0.0008(19) 0.002(2) 0.001(2)
N2 0.039(2) 0.041(2) 0.038(2) -0.0005(19) -0.0004(19) -0.0004(19)
N3 0.075(4) 0.084(4) 0.047(3) -0.009(3) -0.002(3) 0.025(3)
N4 0.025(2) 0.047(2) 0.048(2) 0.0021(19) 0.0041(19) -0.0014(19)
N5 0.036(2) 0.043(2) 0.046(2) 0.0006(19) 0.001(2) 0.003(2)
N6 0.043(3) 0.084(4) 0.102(4) 0.001(3) 0.009(3) 0.016(3)
N7 0.040(2) 0.043(2) 0.045(2) 0.0051(19) -0.001(2) 0.001(2)
N8 0.040(2) 0.045(2) 0.047(2) 0.0023(19) -0.004(2) -0.005(2)
N9 0.095(5) 0.051(3) 0.081(4) -0.004(3) -0.028(4) -0.012(3)
N10 0.064(3) 0.070(3) 0.056(3) -0.010(2) -0.005(3) 0.012(3)
N11 0.084(4) 0.072(4) 0.073(4) -0.013(3) 0.007(3) -0.013(3)
C1 0.045(3) 0.049(3) 0.050(3) -0.005(3) -0.005(3) 0.009(3)
C2 0.051(3) 0.067(4) 0.033(3) -0.005(3) 0.001(3) 0.013(3)
C3 0.047(3) 0.065(4) 0.038(3) 0.008(3) 0.004(3) 0.005(3)
C4 0.042(3) 0.044(3) 0.053(3) -0.002(2) 0.004(3) 0.009(3)
C5 0.027(3) 0.064(3) 0.055(3) -0.004(3) 0.004(3) 0.010(3)
C6 0.032(3) 0.061(3) 0.053(3) -0.008(3) 0.007(3) -0.009(3)
C7 0.048(3) 0.044(3) 0.063(4) 0.008(3) -0.009(3) -0.012(3)
C8 0.059(4) 0.038(3) 0.065(4) -0.006(3) -0.018(3) -0.005(3)
C9 0.055(4) 0.043(3) 0.056(3) 0.010(3) -0.012(3) -0.011(3)
C10 0.088(6) 0.118(6) 0.115(6) -0.022(5) 0.029(5) -0.039(5)
C11 0.143(9) 0.132(7) 0.161(8) 0.024(7) 0.068(7) -0.006(6)
C12 0.264(15) 0.112(7) 0.111(7) 0.013(6) -0.002(8) 0.079(9)
C13 0.334(19) 0.181(11) 0.164(11) -0.018(8) -0.142(12) 0.071(11)
C14 0.135(8) 0.150(8) 0.127(7) -0.043(6) 0.047(7) -0.078(7)
C15 0.138(10) 0.370(19) 0.145(9) -0.078(11) -0.075(9) 0.053(12)
C16 0.292(15) 0.197(10) 0.095(6) -0.055(7) -0.101(8) 0.128(11)
C17 0.099(6) 0.113(6) 0.123(7) 0.032(5) -0.039(5) 0.019(5)
C18 0.151(9) 0.131(8) 0.191(11) -0.067(8) 0.018(9) -0.071(8)
C19 0.111(7) 0.101(6) 0.178(9) 0.069(6) 0.001(7) 0.006(5)
C20 0.103(8) 0.256(14) 0.252(14) 0.026(11) 0.055(10) 0.077(10)
C21 0.104(8) 0.39(2) 0.264(15) 0.153(15) 0.075(10) 0.087(12)

loop_
_atom_type_symbol
_atom_type_description
_atom_type_scat_dispersion_real
_atom_type_scat_dispersion_imag
_atom_type_scat_source
C C 0.0033 0.0016 'International Tables Vol C Tables 4.2.6.8 and 6.1.1.4'
H H 0.0000 0.0000 'International Tables Vol C Tables 4.2.6.8 and 6.1.1.4'
N N 0.0061 0.0033 'International Tables Vol C Tables 4.2.6.8 and 6.1.1.4'
O O 0.0106 0.0060 'International Tables Vol C Tables 4.2.6.8 and 6.1.1.4'
Cl Cl 0.1484 0.1585 'International Tables Vol C Tables 4.2.6.8 and 6.1.1.4'
Fe Fe 0.3463 0.8444 'International Tables Vol C Tables 4.2.6.8 and 6.1.1.4'

loop_
_geom_angle_atom_site_label_1
_geom_angle_atom_site_label_2
_geom_angle_atom_site_label_3
_geom_angle
_geom_angle_site_symmetry_1
_geom_angle_site_symmetry_3
O1 Fe1 N8 85.92(13) . .
O1 Fe1 N4 84.33(12) . .
N8 Fe1 N4 93.39(14) . .
O1 Fe1 N7 85.34(13) . .
N8 Fe1 N7 84.07(14) . .
N4 Fe1 N7 169.51(15) . .
O1 Fe1 N1 84.64(13) . .
N8 Fe1 N1 170.53(15) . .
N4 Fe1 N1 84.95(14) . .
N7 Fe1 N1 95.88(14) . .
O1 Fe1 Cl1 177.75(10) . .
N8 Fe1 Cl1 96.29(12) . .
N4 Fe1 Cl1 95.11(11) . .
N7 Fe1 Cl1 95.28(11) . .
N1 Fe1 Cl1 93.14(11) . .
O1 Fe2 N2 84.80(10) . 3
O1 Fe2 N2 84.80(10) . .
N2 Fe2 N2 169.6(2) 3 .
O1 Fe2 N5 84.76(10) . 3
N2 Fe2 N5 85.00(14) 3 3
N2 Fe2 N5 94.05(14) . 3
O1 Fe2 N5 84.76(10) . .
N2 Fe2 N5 94.05(14) 3 .
N2 Fe2 N5 85.00(14) . .
N5 Fe2 N5 169.5(2) 3 .
O1 Fe2 Cl2 180.000(1) . .
N2 Fe2 Cl2 95.20(10) 3 .
N2 Fe2 Cl2 95.20(10) . .
N5 Fe2 Cl2 95.24(10) 3 .
N5 Fe2 Cl2 95.24(10) . .
Fe2 O1 Fe1 120.44(10) . 3
Fe2 O1 Fe1 120.44(10) . .
Fe1 O1 Fe1 119.1(2) 3 .
C3 N1 N2 108.8(4) . .
C3 N1 Fe1 134.0(4) . .
N2 N1 Fe1 116.8(3) . .
C1 N2 N1 107.7(4) . .
C1 N2 Fe2 135.1(3) . .
N1 N2 Fe2 116.1(3) . .
O3 N3 O2 123.7(5) . .
O3 N3 C2 118.5(6) . .
O2 N3 C2 117.8(6) . .
C6 N4 N5 108.5(4) . .
C6 N4 Fe1 133.9(3) . .
N5 N4 Fe1 116.6(3) . .
C4 N5 N4 107.9(4) . .
C4 N5 Fe2 135.8(3) . .
N4 N5 Fe2 115.9(3) . .
O5 N6 O4 123.7(5) . .
O5 N6 C5 118.1(6) . .
O4 N6 C5 118.3(5) . .
C9 N7 N8 108.1(4) . 3
C9 N7 Fe1 134.4(4) . .
N8 N7 Fe1 116.5(3) 3 .
C7 N8 N7 108.4(4) . 3
C7 N8 Fe1 134.9(4) . .
N7 N8 Fe1 115.7(3) 3 .
O7 N9 O6 123.8(6) . .
O7 N9 C8 118.1(6) . .
O6 N9 C8 118.0(6) . .
C20 N10 C18 111.7(8) . .
C20 N10 C16 111.4(8) . .
C18 N10 C16 110.5(8) . .
C20 N10 H10 113(4) . .
C18 N10 H10 105(3) . .
C16 N10 H10 106(3) . .
C14 N11 C12 106.2(8) . .
C14 N11 C10 114.2(6) . .
C12 N11 C10 117.7(7) . .
C14 N11 H11 116(4) . .
C12 N11 H11 104(4) . .
C10 N11 H11 99(4) . .
N2 C1 C2 108.7(4) . .
N2 C1 H1 125.6 . .
C2 C1 H1 125.6 . .
C3 C2 C1 106.5(4) . .
C3 C2 N3 127.2(5) . .
C1 C2 N3 126.3(5) . .
N1 C3 C2 108.2(4) . .
N1 C3 H3 125.9 . .
C2 C3 H3 125.9 . .
N5 C4 C5 108.5(4) . .
N5 C4 H4 125.8 . .
C5 C4 H4 125.8 . .
C4 C5 C6 107.3(4) . .
C4 C5 N6 126.7(5) . .
C6 C5 N6 126.0(5) . .
N4 C6 C5 107.8(4) . .
N4 C6 H6 126.1 . .
C5 C6 H6 126.1 . .
N8 C7 C8 108.1(5) . .
N8 C7 H7 125.9 . .
C8 C7 H7 125.9 . .
C7 C8 C9 106.7(4) . 3
C7 C8 N9 127.1(6) . .
C9 C8 N9 126.1(6) 3 .
N7 C9 C8 108.7(5) . 3
N7 C9 H9 125.7 . .
C8 C9 H9 125.7 3 .
C11 C10 N11 115.0(6) . .
C11 C10 H10A 108.5 . .
N11 C10 H10A 108.5 . .
C11 C10 H10B 108.5 . .
N11 C10 H10B 108.5 . .
H10A C10 H10B 107.5 . .
C10 C11 H11A 109.5 . .
C10 C11 H11B 109.5 . .
H11A C11 H11B 109.5 . .
C10 C11 H11C 109.5 . .
H11A C11 H11C 109.5 . .
H11B C11 H11C 109.5 . .
C13 C12 N11 121.1(9) . .
C13 C12 H12A 107.1 . .
N11 C12 H12A 107.1 . .
C13 C12 H12B 107.1 . .
N11 C12 H12B 107.1 . .
H12A C12 H12B 106.8 . .
C12 C13 H13A 109.5 . .
C12 C13 H13B 109.5 . .
H13A C13 H13B 109.5 . .
C12 C13 H13C 109.5 . .
H13A C13 H13C 109.5 . .
H13B C13 H13C 109.5 . .
C15 C14 N11 115.1(9) . .
C15 C14 H14A 108.5 . .
N11 C14 H14A 108.5 . .
C15 C14 H14B 108.5 . .
N11 C14 H14B 108.5 . .
H14A C14 H14B 107.5 . .
C14 C15 H15A 109.5 . .
C14 C15 H15B 109.5 . .
H15A C15 H15B 109.5 . .
C14 C15 H15C 109.5 . .
H15A C15 H15C 109.5 . .
H15B C15 H15C 109.5 . .
C17 C16 N10 122.4(7) . .
C17 C16 H16A 106.7 . .
N10 C16 H16A 106.7 . .
C17 C16 H16B 106.7 . .
N10 C16 H16B 106.7 . .
H16A C16 H16B 106.6 . .
C16 C17 H17A 109.5 . .
C16 C17 H17B 109.5 . .
H17A C17 H17B 109.5 . .
C16 C17 H17C 109.5 . .
H17A C17 H17C 109.5 . .
H17B C17 H17C 109.5 . .
N10 C18 C19 117.0(8) . .
N10 C18 H18A 108.1 . .
C19 C18 H18A 108.1 . .
N10 C18 H18B 108.1 . .
C19 C18 H18B 108.1 . .
H18A C18 H18B 107.3 . .
C18 C19 H19A 109.5 . .
C18 C19 H19B 109.5 . .
H19A C19 H19B 109.5 . .
C18 C19 H19C 109.5 . .
H19A C19 H19C 109.5 . .
H19B C19 H19C 109.5 . .
C21 C20 N10 134.5(15) . .
C21 C20 H20A 103.6 . .
N10 C20 H20A 103.6 . .
C21 C20 H20B 103.6 . .
N10 C20 H20B 103.6 . .
H20A C20 H20B 105.3 . .
C20 C21 H21A 109.5 . .
C20 C21 H21B 109.5 . .
H21A C21 H21B 109.5 . .
C20 C21 H21C 109.5 . .
H21A C21 H21C 109.5 . .
H21B C21 H21C 109.5 . .

loop_
_geom_bond_atom_site_label_1
_geom_bond_atom_site_label_2
_geom_bond_distance
_geom_bond_site_symmetry_2
Fe1 O1 1.894(2) .
Fe1 N8 2.131(4) .
Fe1 N4 2.133(4) .
Fe1 N7 2.136(4) .
Fe1 N1 2.141(4) .
Fe1 Cl1 2.2840(15) .
Fe2 O1 1.885(4) .
Fe2 N2 2.129(3) 3
Fe2 N2 2.129(3) .
Fe2 N5 2.152(4) 3
Fe2 N5 2.152(4) .
Fe2 Cl2 2.2802(19) .
O1 Fe1 1.894(2) 3
O2 N3 1.227(6) .
O3 N3 1.223(6) .
O4 N6 1.219(6) .
O5 N6 1.205(6) .
O6 N9 1.229(7) .
O7 N9 1.220(7) .
N1 C3 1.332(6) .
N1 N2 1.376(5) .
N2 C1 1.330(6) .
N3 C2 1.431(6) .
N4 C6 1.336(6) .
N4 N5 1.385(5) .
N5 C4 1.335(6) .
N6 C5 1.434(6) .
N7 C9 1.320(5) .
N7 N8 1.390(5) 3
N8 C7 1.330(6) .
N8 N7 1.390(5) 3
N9 C8 1.422(7) .
N10 C20 1.460(11) .
N10 C18 1.471(10) .
N10 C16 1.492(9) .
N10 H10 0.95(5) .
N11 C14 1.469(10) .
N11 C12 1.495(9) .
N11 C10 1.501(8) .
N11 H11 0.92(6) .
C1 C2 1.382(6) .
C1 H1 0.9300 .
C2 C3 1.376(7) .
C3 H3 0.9300 .
C4 C5 1.374(7) .
C4 H4 0.9300 .
C5 C6 1.383(7) .
C6 H6 0.9300 .
C7 C8 1.380(7) .
C7 H7 0.9300 .
C8 C9 1.385(7) 3
C9 C8 1.385(7) 3
C9 H9 0.9300 .
C10 C11 1.460(10) .
C10 H10A 0.9700 .
C10 H10B 0.9700 .
C11 H11A 0.9600 .
C11 H11B 0.9600 .
C11 H11C 0.9600 .
C12 C13 1.328(12) .
C12 H12A 0.9700 .
C12 H12B 0.9700 .
C13 H13A 0.9600 .
C13 H13B 0.9600 .
C13 H13C 0.9600 .
C14 C15 1.405(13) .
C14 H14A 0.9700 .
C14 H14B 0.9700 .
C15 H15A 0.9600 .
C15 H15B 0.9600 .
C15 H15C 0.9600 .
C16 C17 1.365(10) .
C16 H16A 0.9700 .
C16 H16B 0.9700 .
C17 H17A 0.9600 .
C17 H17B 0.9600 .
C17 H17C 0.9600 .
C18 C19 1.482(11) .
C18 H18A 0.9700 .
C18 H18B 0.9700 .
C19 H19A 0.9600 .
C19 H19B 0.9600 .
C19 H19C 0.9600 .
C20 C21 1.187(13) .
C20 H20A 0.9700 .
C20 H20B 0.9700 .
C21 H21A 0.9600 .
C21 H21B 0.9600 .
C21 H21C 0.9600 .
